data_2219968
loop_
_publ_author_name
'Jamal, Rifat Ara'
'Ashiq, Uzma'
'Arshad, Muhammad Nadeem'
'Maqsood, Zahida Tasneem'
'Khan, Islam Ullah'

_publ_section_title
;
 4-Iodobenzohydrazide
;
_journal_coeditor_code PV2109
_journal_issue 11
_journal_name_full 'Acta Crystallographica Section E'
_journal_page_first o2188
_journal_paper_doi 10.1107/S1600536808033898
_journal_volume 64
_journal_year 2008
_chemical_formula_iupac 'C7 H7 I N2 O'
_chemical_formula_moiety 'C7 H7 I N2 O'
_chemical_formula_sum 'C7 H7 I N2 O'
_chemical_formula_weight 262.05
_chemical_name_common '4 Iodo benzohydrazide'
_chemical_name_systematic
;
4-Iodobenzohydrazide
;
_space_group_IT_number 15
_symmetry_cell_setting monoclinic
_symmetry_space_group_name_Hall '-C 2yc'
_symmetry_space_group_name_H-M 'C 1 2/c 1'
_atom_sites_solution_hydrogens geom
_atom_sites_solution_primary direct
_atom_sites_solution_secondary difmap
_audit_creation_method SHELXL-97
_cell_angle_alpha 90.00
_cell_angle_beta 94.292(2)
_cell_angle_gamma 90.00
_cell_formula_units_Z 8
_cell_length_a 28.4394(18)
_cell_length_b 4.4514(3)
_cell_length_c 13.3216(9)
_cell_measurement_reflns_used 3495
_cell_measurement_temperature 296(2)
_cell_measurement_theta_max 28.30
_cell_measurement_theta_min 1.44
_cell_volume 1681.72(19)
_computing_cell_refinement 'APEX2 (Bruker, 2007)'
_computing_data_collection 'APEX2 (Bruker, 2007)'
_computing_data_reduction 'SAINT (Bruker, 2007)'
_computing_molecular_graphics 'ORTEP3 for Windows (Farrugia, 1997)'
_computing_publication_material 'SHELXL97 (Sheldrick, 2008)'
_computing_structure_refinement 'SHELXL97 (Sheldrick, 2008)'
_computing_structure_solution 'SHELXS97 (Sheldrick, 2008)'
_diffrn_ambient_temperature 296(2)
_diffrn_measured_fraction_theta_full 0.996
_diffrn_measured_fraction_theta_max 0.996
_diffrn_measurement_device_type 'Bruker KappaAPEXII CCD'
_diffrn_measurement_method \w
_diffrn_radiation_monochromator graphite
_diffrn_radiation_source 'fine-focus sealed tube'
_diffrn_radiation_type MoK\a
_diffrn_radiation_wavelength 0.71073
_diffrn_reflns_av_R_equivalents 0.0300
_diffrn_reflns_av_sigmaI/netI 0.0231
_diffrn_reflns_limit_h_max 37
_diffrn_reflns_limit_h_min -37
_diffrn_reflns_limit_k_max 5
_diffrn_reflns_limit_k_min -5
_diffrn_reflns_limit_l_max 17
_diffrn_reflns_limit_l_min -17
_diffrn_reflns_number 9236
_diffrn_reflns_theta_full 28.30
_diffrn_reflns_theta_max 28.30
_diffrn_reflns_theta_min 1.44
_exptl_absorpt_coefficient_mu 3.755
_exptl_absorpt_correction_T_max 0.8061
_exptl_absorpt_correction_T_min 0.5812
_exptl_absorpt_correction_type multi-scan
_exptl_absorpt_process_details '(SADABS; Bruker, 2005)'
_exptl_crystal_colour colorless
_exptl_crystal_density_diffrn 2.072
_exptl_crystal_density_method 'not measured'
_exptl_crystal_description needle
_exptl_crystal_F_000 992
_exptl_crystal_size_max 0.12
_exptl_crystal_size_mid 0.08
_exptl_crystal_size_min 0.06
_refine_diff_density_max 0.545
_refine_diff_density_min -1.325
_refine_ls_extinction_method none
_refine_ls_goodness_of_fit_ref 1.047
_refine_ls_hydrogen_treatment mixed
_refine_ls_matrix_type full
_refine_ls_number_parameters 109
_refine_ls_number_reflns 2069
_refine_ls_number_restraints 3
_refine_ls_restrained_S_all 1.046
_refine_ls_R_factor_all 0.0430
_refine_ls_R_factor_gt 0.0289
_refine_ls_shift/su_max 0.001
_refine_ls_shift/su_mean 0.000
_refine_ls_structure_factor_coef Fsqd
_refine_ls_weighting_details 'calc w=1/[\s^2^(Fo^2^)+(0.0565P)^2^+5.77P] where P=(Fo^2^+2Fc^2^)/3'
_refine_ls_weighting_scheme calc
_refine_ls_wR_factor_gt 0.0757
_refine_ls_wR_factor_ref 0.1057
_reflns_number_gt 1645
_reflns_number_total 2069
_reflns_threshold_expression I>2\s(I)
_cod_data_source_file pv2109.cif
_cod_data_source_block I
_cod_original_sg_symbol_H-M 'C 2/c'
_cod_database_code 2219968

loop_
_symmetry_equiv_pos_as_xyz
'x, y, z'
'-x, y, -z+1/2'
'x+1/2, y+1/2, z'
'-x+1/2, y+1/2, -z+1/2'
'-x, -y, -z'
'x, -y, z-1/2'
'-x+1/2, -y+1/2, -z'
'x+1/2, -y+1/2, z-1/2'

loop_
_atom_site_type_symbol
_atom_site_label
_atom_site_fract_x
_atom_site_fract_y
_atom_site_fract_z
_atom_site_U_iso_or_equiv
_atom_site_adp_type
_atom_site_calc_flag
_atom_site_refinement_flags
_atom_site_occupancy
I I1 0.215538(11) 1.09655(7) 0.64904(2) 0.05339(15) Uani d . 1
O O1 0.05919(14) 0.3811(8) 0.2873(2) 0.0582(10) Uani d . 1
N N1 0.03174(13) 0.1851(9) 0.4262(2) 0.0404(8) Uani d D 1
H H1A 0.0321(18) 0.170(11) 0.4905(9) 0.049 Uiso d D 1
N N2 -0.00239(14) 0.0017(10) 0.3743(2) 0.0408(8) Uani d D 1
H H2A -0.0195(16) 0.119(9) 0.335(3) 0.049 Uiso d D 1
H H2B 0.0127(17) -0.126(9) 0.341(3) 0.049 Uiso d D 1
C C1 0.09627(14) 0.5363(10) 0.4445(3) 0.0358(8) Uani d . 1
C C2 0.09382(15) 0.5693(10) 0.5484(3) 0.0403(9) Uani d . 1
H H2 0.0695 0.4777 0.5799 0.048 Uiso calc R 1
C C3 0.12697(15) 0.7356(11) 0.6046(3) 0.0441(10) Uani d . 1
H H3 0.1244 0.7611 0.6733 0.053 Uiso calc R 1
C C4 0.16380(15) 0.8638(9) 0.5594(3) 0.0397(9) Uani d . 1
C C5 0.16696(17) 0.8370(11) 0.4566(3) 0.0489(11) Uani d . 1
H H5 0.1918 0.9256 0.4260 0.059 Uiso calc R 1
C C6 0.13267(18) 0.6768(12) 0.3998(3) 0.0489(11) Uani d . 1
H H6 0.1342 0.6637 0.3305 0.059 Uiso calc R 1
C C7 0.06129(16) 0.3608(9) 0.3801(3) 0.0375(9) Uani d . 1

loop_
_atom_site_aniso_label
_atom_site_aniso_U_11
_atom_site_aniso_U_22
_atom_site_aniso_U_33
_atom_site_aniso_U_12
_atom_site_aniso_U_13
_atom_site_aniso_U_23
I1 0.0461(2) 0.0498(2) 0.0626(2) -0.00097(13) -0.00736(14) 0.00125(13)
O1 0.069(2) 0.080(3) 0.0273(13) -0.0221(19) 0.0124(14) -0.0003(14)
N1 0.0469(19) 0.0465(19) 0.0277(14) -0.0046(17) 0.0010(13) 0.0067(14)
N2 0.050(2) 0.0425(19) 0.0302(15) 0.0003(17) 0.0039(14) 0.0051(15)
C1 0.0384(19) 0.038(2) 0.0317(17) 0.0053(17) 0.0080(14) 0.0015(16)
C2 0.039(2) 0.051(3) 0.0317(17) -0.0001(18) 0.0109(15) 0.0041(17)
C3 0.043(2) 0.054(3) 0.0352(18) 0.001(2) 0.0049(16) 0.0000(19)
C4 0.036(2) 0.039(2) 0.044(2) 0.0035(16) -0.0004(16) 0.0018(17)
C5 0.048(2) 0.053(3) 0.047(2) -0.008(2) 0.0168(19) 0.002(2)
C6 0.055(3) 0.056(3) 0.038(2) -0.004(2) 0.0156(19) 0.001(2)
C7 0.042(2) 0.041(2) 0.0309(17) 0.0060(17) 0.0088(15) 0.0037(15)

loop_
_atom_type_symbol
_atom_type_description
_atom_type_scat_dispersion_real
_atom_type_scat_dispersion_imag
_atom_type_scat_source
C C 0.0033 0.0016 'International Tables Vol C Tables 4.2.6.8 and 6.1.1.4'
H H 0.0000 0.0000 'International Tables Vol C Tables 4.2.6.8 and 6.1.1.4'
N N 0.0061 0.0033 'International Tables Vol C Tables 4.2.6.8 and 6.1.1.4'
O O 0.0106 0.0060 'International Tables Vol C Tables 4.2.6.8 and 6.1.1.4'
I I -0.4742 1.8119 'International Tables Vol C Tables 4.2.6.8 and 6.1.1.4'

loop_
_geom_angle_atom_site_label_1
_geom_angle_atom_site_label_2
_geom_angle_atom_site_label_3
_geom_angle
C7 N1 N2 123.3(3)
C7 N1 H1A 123(3)
N2 N1 H1A 114(3)
N1 N2 H2A 106(3)
N1 N2 H2B 107(4)
H2A N2 H2B 112(5)
C6 C1 C2 118.3(4)
C6 C1 C7 118.6(3)
C2 C1 C7 123.1(4)
C3 C2 C1 120.8(4)
C3 C2 H2 119.6
C1 C2 H2 119.6
C4 C3 C2 120.0(4)
C4 C3 H3 120.0
C2 C3 H3 120.0
C3 C4 C5 120.5(4)
C3 C4 I1 118.8(3)
C5 C4 I1 120.7(3)
C4 C5 C6 119.3(4)
C4 C5 H5 120.4
C6 C5 H5 120.4
C1 C6 C5 121.1(4)
C1 C6 H6 119.5
C5 C6 H6 119.5
O1 C7 N1 121.3(4)
O1 C7 C1 121.3(4)
N1 C7 C1 117.4(3)

loop_
_geom_bond_atom_site_label_1
_geom_bond_atom_site_label_2
_geom_bond_distance
I1 C4 2.098(4)
O1 C7 1.237(5)
N1 C7 1.332(5)
N1 N2 1.410(6)
N1 H1A 0.857(10)
N2 H2A 0.862(10)
N2 H2B 0.860(10)
C1 C6 1.382(6)
C1 C2 1.398(5)
C1 C7 1.486(6)
C2 C3 1.375(6)
C2 H2 0.9300
C3 C4 1.371(6)
C3 H3 0.9300
C4 C5 1.384(6)
C5 C6 1.386(7)
C5 H5 0.9300
C6 H6 0.9300

loop_
_geom_hbond_atom_site_label_D
_geom_hbond_atom_site_label_H
_geom_hbond_atom_site_label_A
_geom_hbond_site_symmetry_A
_geom_hbond_distance_DH
_geom_hbond_distance_HA
_geom_hbond_distance_DA
_geom_hbond_angle_DHA
N1 H1A N2 5_556 0.857(10) 2.19(3) 2.964(5) 151(5)
N2 H2A O1 2 0.862(10) 2.240(14) 3.094(5) 170(5)
C3 H3 O1 6_566 0.93 2.56 3.257(5) 132

loop_
_geom_torsion_atom_site_label_1
_geom_torsion_atom_site_label_2
_geom_torsion_atom_site_label_3
_geom_torsion_atom_site_label_4
_geom_torsion
C6 C1 C2 C3 -0.5(7)
C7 C1 C2 C3 -179.6(4)
C1 C2 C3 C4 -2.0(7)
C2 C3 C4 C5 2.5(7)
C2 C3 C4 I1 -176.8(3)
C3 C4 C5 C6 -0.6(7)
I1 C4 C5 C6 178.8(4)
C2 C1 C6 C5 2.4(7)
C7 C1 C6 C5 -178.3(4)
C4 C5 C6 C1 -1.9(8)
N2 N1 C7 O1 2.7(7)
N2 N1 C7 C1 -178.5(4)
C6 C1 C7 O1 -12.8(6)
C2 C1 C7 O1 166.3(4)
C6 C1 C7 N1 168.4(4)
C2 C1 C7 N1 -12.4(6)

loop_
_cod_related_entry_id
_cod_related_entry_database
_cod_related_entry_code
1 ChemSpider 270610
